data_2009155
loop_
_publ_author_name
'Kato, Masako'
'Takahashi, Junko'

_publ_section_title
;Anion-controlled \p-stacks of
 (ethylenediamine-<i>N</i>,<i>N</i>')(1,10-phenanthroline-<i>N</i>,<i>N</i>')platinum(II)
;
_journal_issue 11
_journal_name_full 'Acta Crystallographica Section C'
_journal_page_first 1809
_journal_page_last 1812
_journal_paper_doi 10.1107/S0108270199008859
_journal_volume 55
_journal_year 1999
_chemical_formula_iupac '[Pt (C2 H8 N2) (C12 H8 N2)] Cl2 , 2H2 O'
_chemical_formula_moiety 'Pt C14 H16 N4 2+, 2(Cl 1-), 2(H2 O)'
_chemical_formula_structural '(Pt (C2 H8 N2) (C12 H8 N2)) Cl2 (H2 O)2'
_chemical_formula_sum 'C14 H20 Cl2 N4 O2 Pt'
_chemical_formula_weight 542.33
_space_group_IT_number 14
_symmetry_cell_setting monoclinic
_symmetry_space_group_name_Hall '-P 2yn'
_symmetry_space_group_name_H-M 'P 1 21/n 1'
_audit_creation_method 'from TEXRAY.INF file'
_cell_angle_alpha 90
_cell_angle_beta 94.68(2)
_cell_angle_gamma 90
_cell_formula_units_Z 4
_cell_length_a 7.357(2)
_cell_length_b 15.528(2)
_cell_length_c 15.137(2)
_cell_measurement_reflns_used 25
_cell_measurement_temperature 293.2
_cell_measurement_theta_max 15.0
_cell_measurement_theta_min 14.8
_cell_volume 1723.5(6)
_computing_cell_refinement 'Rigaku/AFC Diffractometer Control'
_computing_data_collection 'Rigaku/AFC Diffractometer Control (Rigaku, 1995)'
_computing_data_reduction 'TEXSAN (Molecular Structure Corporation, 1998)'
_computing_molecular_graphics 'ORTEPII (Johnson, 1976)'
_computing_publication_material TEXSAN
_computing_structure_refinement TEXSAN
_computing_structure_solution 'SIR92 (Altomare et al., 1994)'
_diffrn_ambient_temperature 293.2
_diffrn_measurement_device_type 'Rigaku AFC-7R'
_diffrn_measurement_method \w/2\q
_diffrn_radiation_monochromator graphite
_diffrn_radiation_source 'Rigaku rotating anode'
_diffrn_radiation_type 'Mo K\a'
_diffrn_radiation_wavelength 0.7107
_diffrn_reflns_av_R_equivalents 0.013
_diffrn_reflns_av_sigmaI/netI 0.039
_diffrn_reflns_limit_h_max 0
_diffrn_reflns_limit_h_min -9
_diffrn_reflns_limit_k_max 20
_diffrn_reflns_limit_k_min 0
_diffrn_reflns_limit_l_max 19
_diffrn_reflns_limit_l_min -19
_diffrn_reflns_number 4431
_diffrn_reflns_reduction_process 'Lp corrections applied'
_diffrn_reflns_theta_max 27.5
_diffrn_reflns_theta_min 2.62
_diffrn_standards_decay_% 0.09
_diffrn_standards_interval_count 150
_diffrn_standards_number 3
_exptl_absorpt_coefficient_mu 8.432
_exptl_absorpt_correction_T_max 0.726
_exptl_absorpt_correction_T_min 0.604
_exptl_absorpt_correction_type analytical
_exptl_absorpt_process_details '(de Meulenaer & Tompa, 1965)'
_exptl_crystal_colour 'pale yellow'
_exptl_crystal_density_diffrn 2.090
_exptl_crystal_density_meas 2.095
_exptl_crystal_density_method 'flotation in dibromomethane/benzene'
_exptl_crystal_description needle
_exptl_crystal_F_000 1040.00
_exptl_crystal_size_max 0.80
_exptl_crystal_size_mid 0.05
_exptl_crystal_size_min 0.04
_refine_diff_density_max 1.17
_refine_diff_density_min -1.42
_refine_ls_extinction_coef 0.0031(4)
_refine_ls_extinction_method 'Zachariasen (1967) type 2 Gaussian isotropic'
_refine_ls_goodness_of_fit_all 0.929
_refine_ls_goodness_of_fit_ref 0.929
_refine_ls_hydrogen_treatment constr
_refine_ls_matrix_type full
_refine_ls_number_constraints 0
_refine_ls_number_parameters 209
_refine_ls_number_reflns 3967
_refine_ls_number_restraints 0
_refine_ls_R_factor_all 0.041
_refine_ls_R_factor_gt 0.026
_refine_ls_shift/su_max 0.065
_refine_ls_shift/su_mean 0.009
_refine_ls_structure_factor_coef Fsqd
_refine_ls_weighting_details 'w = 1/[\s^2^(Fo^2^) + 0.00001(Fo^2^)^2^]'
_refine_ls_weighting_scheme calc
_refine_ls_wR_factor_all 0.080
_refine_ls_wR_factor_ref 0.080
_reflns_number_gt 3233
_reflns_number_total 4123
_reflns_threshold_expression I>2\s(I)
_cod_data_source_file oa1091.cif
_cod_data_source_block 1
_cod_depositor_comments
;
 Marking attached hydrogen atoms.

 Antanas Vaitkus,
 2017-08-07

Automatic conversion scripts had previously changed 
'_atom_site_refinement_flags' tag values 'd' into 'D' as recommended by 
'cif_core.dic' version 2.4.1. However, manual inspection revealed that the 
underlying problem was actually related to a wrong tag name. 
'_atom_site_refinement_flags' tag was renamed to '_atom_site_calc_flag' to 
fit the enum values.
;
_cod_original_cell_volume 1723.6(4)
_cod_original_sg_symbol_H-M 'P 21/n'
_cod_database_code 2009155

loop_
_symmetry_equiv_pos_as_xyz
x,y,z
1/2-x,1/2+y,1/2-z
-x,-y,-z
1/2+x,1/2-y,1/2+z

loop_
_atom_site_label
_atom_site_fract_x
_atom_site_fract_y
_atom_site_fract_z
_atom_site_U_iso_or_equiv
_atom_site_adp_type
_atom_site_calc_flag
_atom_site_occupancy
_atom_site_disorder_assembly
_atom_site_disorder_group
_atom_site_type_symbol
_atom_site_attached_hydrogens
Pt1 .79570(2) -.021120(10) .799910(10) .02658(6) Uani d 1.00 . . Pt 0
Cl1 .5584(2) .20380(8) .72827(8) .0396(3) Uani d 1.00 . . Cl 0
Cl2 .3517(2) -.11340(10) .61610(10) .0663(5) Uani d 1.00 . . Cl 0
O1 .2370(7) .0820(4) .6237(3) .078(2) Uani d 1.00 . . O 2
O2 .3778(6) -.2658(3) .7510(3) .0670(10) Uani d 1.00 . . O 2
N1 .8645(6) .0575(3) .6997(3) .0380(10) Uani d 1.00 . . N 0
N2 .7635(6) -.1097(3) .7006(2) .0350(10) Uani d 1.00 . . N 0
N3 .7146(5) -.0956(2) .8986(2) .0291(9) Uani d 1.00 . . N 0
N4 .8285(5) .0651(2) .9008(2) .0276(8) Uani d 1.00 . . N 0
C1 .8079(9) .0180(4) .6119(4) .047(2) Uani d 1.00 . . C 0
C2 .8490(7) -.0767(4) .6205(3) .0450(10) Uani d 1.00 . . C 0
C3 .6576(6) -.1772(3) .8947(3) .0350(10) Uani d 1.00 . . C 0
C4 .6017(7) -.2206(3) .9689(3) .0410(10) Uani d 1.00 . . C 0
C5 .6059(7) -.1796(3) 1.0496(3) .0390(10) Uani d 1.00 . . C 0
C6 .6640(6) -.0928(3) 1.0559(3) .0330(10) Uani d 1.00 . . C 0
C7 .6735(7) -.0430(4) 1.1356(3) .0390(10) Uani d 1.00 . . C 0
C8 .7335(7) .0397(4) 1.1368(3) .0390(10) Uani d 1.00 . . C 0
C9 .7907(6) .0795(3) 1.0585(3) .0320(10) Uani d 1.00 . . C 0
C10 .8559(6) .1650(3) 1.0542(3) .0390(10) Uani d 1.00 . . C 0
C11 .9047(7) .1969(3) .9756(4) .0420(10) Uani d 1.00 . . C 0
C12 .8903(7) .1458(3) .8988(3) .0360(10) Uani d 1.00 . . C 0
C13 .7799(6) .0325(3) .9796(3) .0290(10) Uani d 1.00 . . C 0
C14 .7172(5) -.0545(3) .9780(3) .0271(10) Uani d 1.00 . . C 0
H1 1.0037 .0676 .7054 .0474 Uiso calc 1.00 . . H 0
H2 .8071 .1176 .7020 .0474 Uiso calc 1.00 . . H 0
H3 .8800 .0445 .5638 .0474 Uiso calc 1.00 . . H 0
H4 .6744 .0258 .6025 .0474 Uiso calc 1.00 . . H 0
H5 .8054 -.1074 .5684 .0501 Uiso calc 1.00 . . H 0
H6 .9812 -.0859 .6280 .0501 Uiso calc 1.00 . . H 0
H7 .6381 -.1119 .6818 .0474 Uiso calc 1.00 . . H 0
H8 .8219 -.1635 .7087 .0474 Uiso calc 1.00 . . H 0
H9 .6294 -.2055 .8309 .0474 Uiso calc 1.00 . . H 0
H10 .5736 -.2885 .9747 .0474 Uiso calc 1.00 . . H 0
H11 .5488 -.2047 1.1020 .0474 Uiso calc 1.00 . . H 0
H12 .6201 -.0674 1.1907 .0474 Uiso calc 1.00 . . H 0
H13 .7509 .0838 1.1932 .0474 Uiso calc 1.00 . . H 0
H14 .8701 .2011 1.1135 .0474 Uiso calc 1.00 . . H 0
H15 .9606 .2594 .9681 .0474 Uiso calc 1.00 . . H 0
H16 .9096 .1685 .8353 .0474 Uiso calc 1.00 . . H 0

loop_
_atom_site_aniso_label
_atom_site_aniso_U_11
_atom_site_aniso_U_22
_atom_site_aniso_U_33
_atom_site_aniso_U_12
_atom_site_aniso_U_13
_atom_site_aniso_U_23
Pt1 .02790(10) .02510(10) .02640(10) .00285(6) .00045(7) .00016(6)
Cl1 .0397(6) .0324(5) .0470(6) .0003(5) .0059(5) .0085(5)
Cl2 .0471(8) .0599(9) .0900(10) -.0023(7) -.0056(8) -.0121(9)
O1 .068(3) .075(3) .090(4) .002(3) .005(3) -.024(3)
O2 .048(2) .081(3) .071(3) -.011(2) .007(2) -.016(3)
N1 .046(2) .035(2) .032(2) .001(2) .006(2) .003(2)
N2 .038(2) .036(2) .031(2) .005(2) -.002(2) -.007(2)
N3 .027(2) .030(2) .030(2) .003(2) .0000(10) .0010(10)
N4 .027(2) .025(2) .030(2) .0000(10) -.0030(10) -.0020(10)
C1 .053(3) .055(4) .034(3) -.002(3) .004(2) .005(2)
C2 .046(3) .059(4) .031(2) .004(3) .010(2) -.010(2)
C3 .036(2) .026(2) .042(2) .000(2) .000(2) .000(2)
C4 .042(3) .030(2) .051(3) -.001(2) .007(2) .004(2)
C5 .040(2) .038(3) .040(2) .005(2) .006(2) .009(2)
C6 .029(2) .038(2) .031(2) .010(2) .003(2) .004(2)
C7 .033(2) .050(3) .034(2) .005(2) .003(2) .007(2)
C8 .033(2) .050(3) .034(2) .011(2) .000(2) -.004(2)
C9 .028(2) .035(2) .033(2) .009(2) -.002(2) -.005(2)
C10 .033(2) .039(3) .043(3) .003(2) -.005(2) -.009(2)
C11 .037(2) .031(2) .056(3) .002(2) -.007(2) -.007(2)
C12 .037(2) .028(2) .042(2) -.002(2) -.003(2) -.002(2)
C13 .021(2) .032(2) .032(2) .007(2) -.003(2) .003(2)
C14 .023(2) .026(2) .032(2) .006(2) -.001(2) -.001(2)

loop_
_atom_type_symbol
_atom_type_description
_atom_type_scat_dispersion_real
_atom_type_scat_dispersion_imag
_atom_type_scat_source
Pt Pt -1.703 8.390
;International Tables for Crystallography
(1992, Vol. C, Tables 4.2.6.8 and 6.1.1.1)
;
N N 0.006 0.003
;International Tables for Crystallography
(1992, Vol. C, Tables 4.2.6.8 and 6.1.1.1)
;
C C 0.003 0.002
;International Tables for Crystallography
(1992, Vol. C, Tables 4.2.6.8 and 6.1.1.1)
;
H H 0.000 0.000
;International Tables for Crystallography
(1992, Vol. C, Table 6.1.1.2)
;
Cl Cl 0.148 0.159
;International Tables for Crystallography
(1992, Vol. C, Tables 4.2.6.8 and 6.1.1.1)
;
O O 0.011 0.006
;International Tables for Crystallography
(1992, Vol. C, Tables 4.2.6.8 and 6.1.1.1)
;

loop_
_geom_angle_atom_site_label_1
_geom_angle_atom_site_label_2
_geom_angle_atom_site_label_3
_geom_angle_site_symmetry_1
_geom_angle_site_symmetry_2
_geom_angle_site_symmetry_3
_geom_angle
_geom_angle_publ_flag
N1 Pt1 N2 1_555 1_555 1_555 82.9(2) yes
N1 Pt1 N3 1_555 1_555 1_555 176.90(10) yes
N1 Pt1 N4 1_555 1_555 1_555 98.2(2) yes
N2 Pt1 N3 1_555 1_555 1_555 97.8(2) yes
N2 Pt1 N4 1_555 1_555 1_555 178.70(10) yes
N3 Pt1 N4 1_555 1_555 1_555 81.10(10) yes
Pt1 N1 C1 1_555 1_555 1_555 110.3(3) no
Pt1 N1 H1 1_555 1_555 1_555 109.4(3) no
Pt1 N1 H2 1_555 1_555 1_555 113.0(3) no
C1 N1 H1 1_555 1_555 1_555 109.9(4) no
C1 N1 H2 1_555 1_555 1_555 108.6(4) no
H1 N1 H2 1_555 1_555 1_555 105.5(4) no
Pt1 N2 C2 1_555 1_555 1_555 109.5(3) no
Pt1 N2 H7 1_555 1_555 1_555 107.4(3) no
Pt1 N2 H8 1_555 1_555 1_555 118.6(3) no
C2 N2 H7 1_555 1_555 1_555 103.3(3) no
C2 N2 H8 1_555 1_555 1_555 101.0(4) no
H7 N2 H8 1_555 1_555 1_555 115.6(4) no
Pt1 N3 C3 1_555 1_555 1_555 128.4(3) no
Pt1 N3 C14 1_555 1_555 1_555 113.7(3) no
C3 N3 C14 1_555 1_555 1_555 117.8(4) no
Pt1 N4 C12 1_555 1_555 1_555 128.4(3) no
Pt1 N4 C13 1_555 1_555 1_555 112.8(3) no
C12 N4 C13 1_555 1_555 1_555 118.7(4) no
N1 C1 C2 1_555 1_555 1_555 106.6(4) no
N1 C1 H3 1_555 1_555 1_555 110.3(5) no
N1 C1 H4 1_555 1_555 1_555 106.3(5) no
C2 C1 H3 1_555 1_555 1_555 110.0(5) no
C2 C1 H4 1_555 1_555 1_555 108.8(5) no
H3 C1 H4 1_555 1_555 1_555 114.6(6) no
N2 C2 C1 1_555 1_555 1_555 108.0(4) no
N2 C2 H5 1_555 1_555 1_555 111.3(5) no
N2 C2 H6 1_555 1_555 1_555 109.5(5) no
C1 C2 H5 1_555 1_555 1_555 111.4(5) no
C1 C2 H6 1_555 1_555 1_555 110.1(5) no
H5 C2 H6 1_555 1_555 1_555 106.6(5) no
N3 C3 C4 1_555 1_555 1_555 122.2(4) no
N3 C3 H9 1_555 1_555 1_555 118.0(4) no
C4 C3 H9 1_555 1_555 1_555 118.7(4) no
C3 C4 C5 1_555 1_555 1_555 120.2(5) no
C3 C4 H10 1_555 1_555 1_555 127.4(5) no
C5 C4 H10 1_555 1_555 1_555 111.7(4) no
C4 C5 C6 1_555 1_555 1_555 119.0(4) no
C4 C5 H11 1_555 1_555 1_555 122.8(5) no
C6 C5 H11 1_555 1_555 1_555 117.3(5) no
C5 C6 C7 1_555 1_555 1_555 124.4(4) no
C5 C6 C14 1_555 1_555 1_555 116.8(4) no
C7 C6 C14 1_555 1_555 1_555 118.8(5) no
C6 C7 C8 1_555 1_555 1_555 121.1(5) no
C6 C7 H12 1_555 1_555 1_555 119.5(5) no
C8 C7 H12 1_555 1_555 1_555 119.0(5) no
C7 C8 C9 1_555 1_555 1_555 121.0(5) no
C7 C8 H13 1_555 1_555 1_555 128.3(5) no
C9 C8 H13 1_555 1_555 1_555 110.6(5) no
C8 C9 C10 1_555 1_555 1_555 124.6(4) no
C8 C9 C13 1_555 1_555 1_555 118.8(4) no
C10 C9 C13 1_555 1_555 1_555 116.5(4) no
C9 C10 C11 1_555 1_555 1_555 119.7(4) no
C9 C10 H14 1_555 1_555 1_555 118.0(5) no
C11 C10 H14 1_555 1_555 1_555 122.3(5) no
C10 C11 C12 1_555 1_555 1_555 120.7(5) no
C10 C11 H15 1_555 1_555 1_555 123.8(5) no
C12 C11 H15 1_555 1_555 1_555 115.5(5) no
N4 C12 C11 1_555 1_555 1_555 120.9(5) no
N4 C12 H16 1_555 1_555 1_555 114.2(4) no
C11 C12 H16 1_555 1_555 1_555 124.4(5) no
N4 C13 C9 1_555 1_555 1_555 123.4(4) no
N4 C13 C14 1_555 1_555 1_555 116.3(4) no
C9 C13 C14 1_555 1_555 1_555 120.3(4) no
N3 C14 C6 1_555 1_555 1_555 124.0(4) no
N3 C14 C13 1_555 1_555 1_555 116.1(4) no
C6 C14 C13 1_555 1_555 1_555 119.9(4) no

loop_
_geom_bond_atom_site_label_1
_geom_bond_atom_site_label_2
_geom_bond_site_symmetry_1
_geom_bond_site_symmetry_2
_geom_bond_distance
_geom_bond_publ_flag
Pt1 N1 1_555 1_555 2.044(4) yes
Pt1 N2 1_555 1_555 2.037(4) yes
Pt1 N3 1_555 1_555 2.018(4) yes
Pt1 N4 1_555 1_555 2.030(4) yes
N1 C1 1_555 1_555 1.491(7) no
N1 H1 1_555 1_555 1.033 no
N1 H2 1_555 1_555 1.026 no
N2 C2 1_555 1_555 1.502(6) no
N2 H7 1_555 1_555 .944 no
N2 H8 1_555 1_555 .942 no
N3 C3 1_555 1_555 1.335(6) no
N3 C14 1_555 1_555 1.359(6) no
N4 C12 1_555 1_555 1.335(6) no
N4 C13 1_555 1_555 1.370(6) no
C1 C2 1_555 1_555 1.505(9) no
C1 H3 1_555 1_555 1.022 no
C1 H4 1_555 1_555 .988 no
C2 H5 1_555 1_555 .954 no
C2 H6 1_555 1_555 .980 no
C3 C4 1_555 1_555 1.400(7) no
C3 H9 1_555 1_555 1.065 no
C4 C5 1_555 1_555 1.376(7) no
C4 H10 1_555 1_555 1.079 no
C5 C6 1_555 1_555 1.416(7) no
C5 H11 1_555 1_555 1.005 no
C6 C7 1_555 1_555 1.430(7) no
C6 C14 1_555 1_555 1.403(6) no
C7 C8 1_555 1_555 1.357(8) no
C7 H12 1_555 1_555 1.023 no
C8 C9 1_555 1_555 1.429(7) no
C8 H13 1_555 1_555 1.095 no
C9 C10 1_555 1_555 1.414(7) no
C9 C13 1_555 1_555 1.398(6) no
C10 C11 1_555 1_555 1.364(7) no
C10 H14 1_555 1_555 1.056 no
C11 C12 1_555 1_555 1.405(7) no
C11 H15 1_555 1_555 1.064 no
C12 H16 1_555 1_555 1.044 no
C13 C14 1_555 1_555 1.427(6) no

loop_
_geom_contact_atom_site_label_1
_geom_contact_atom_site_label_2
_geom_contact_distance
_geom_contact_site_symmetry_1
_geom_contact_site_symmetry_2
Pt1 C8 3.530(5) 1_555 3_757
Cl1 N1 3.252(4) 1_555 1_555
Cl1 O2 3.284(4) 1_555 2_556
Cl1 N2 3.321(4) 1_555 2_656
Cl1 O1 3.326(5) 1_555 1_555
Cl1 C3 3.446(5) 1_555 2_656
Cl1 C12 3.522(5) 1_555 1_555
Cl1 C10 3.560(5) 1_555 4_454
Cl2 O2 3.121(6) 1_555 1_555
Cl2 O1 3.154(6) 1_555 1_555
Cl2 N2 3.191(4) 1_555 1_555
O1 N1 3.081(7) 1_555 1_455
O1 O2 3.188(7) 1_555 2_556
O1 C1 3.300(8) 1_555 1_455
O2 C3 3.183(6) 1_555 1_555
O2 C12 3.250(7) 1_555 2_646
O2 N1 3.383(7) 1_555 2_646
N3 C10 3.359(6) 1_555 3_757
N3 C8 3.409(6) 1_555 3_657
N3 C7 3.579(6) 1_555 3_657
C3 C8 3.583(7) 1_555 3_657
C4 C10 3.466(7) 1_555 3_657
C5 C9 3.582(7) 1_555 3_657
C6 C12 3.397(7) 1_555 3_757
C6 C13 3.398(6) 1_555 3_657
C7 C14 3.564(6) 1_555 3_657
C11 C14 3.577(6) 1_555 3_757
C12 C14 3.598(6) 1_555 3_757
C13 C13 3.400(9) 1_555 3_757

loop_
_geom_hbond_atom_site_label_D
_geom_hbond_atom_site_label_H
_geom_hbond_atom_site_label_A
_geom_hbond_site_symmetry_A
_geom_hbond_distance_DH
_geom_hbond_distance_HA
_geom_hbond_distance_DA
_geom_hbond_angle_DHA
_geom_hbond_publ_flag
N1 H2 Cl1 1_555 1.026 2.327 3.252(4) 149.4 no
N2 H7 Cl2 1_555 0.944 2.255 3.191(4) 171.4 no
N1 H1 O1 1_655 1.033 2.207 3.081(6) 141.2 no
N1 H1 O2 2_656 1.033 2.791 3.383(6) 116.7 no
O1 . Cl1 1_555 . . 3.326(5) . no
O1 . Cl2 1_555 . . 3.154(5) . no
O1 . O2 2_556 . . 3.187(7) . no
O2 . Cl2 1_555 . . 3.121(5) . no

loop_
_geom_torsion_atom_site_label_1
_geom_torsion_atom_site_label_2
_geom_torsion_atom_site_label_3
_geom_torsion_atom_site_label_4
_geom_torsion_site_symmetry_1
_geom_torsion_site_symmetry_2
_geom_torsion_site_symmetry_3
_geom_torsion_site_symmetry_4
_geom_torsion
_geom_torsion_publ_flag
Pt1 N1 C1 C2 1_555 1_555 1_555 1_555 -40.1(5) no
Pt1 N2 C2 C1 1_555 1_555 1_555 1_555 -39.7(5) no
Pt1 N3 C3 C4 1_555 1_555 1_555 1_555 -178.7(3) no
Pt1 N3 C14 C6 1_555 1_555 1_555 1_555 179.0(3) no
Pt1 N3 C14 C13 1_555 1_555 1_555 1_555 -1.5(5) no
Pt1 N4 C12 C11 1_555 1_555 1_555 1_555 -179.8(3) no
Pt1 N4 C13 C9 1_555 1_555 1_555 1_555 179.9(3) no
Pt1 N4 C13 C14 1_555 1_555 1_555 1_555 0.5(5) no
N1 Pt1 N2 C2 1_555 1_555 1_555 1_555 13.8(3) no
N1 Pt1 N3 C3 1_555 1_555 1_555 1_555 102(2) no
N1 Pt1 N3 C14 1_555 1_555 1_555 1_555 -75(2) no
N1 Pt1 N4 C12 1_555 1_555 1_555 1_555 -4.4(4) no
N1 Pt1 N4 C13 1_555 1_555 1_555 1_555 176.0(3) no
N1 C1 C2 N2 1_555 1_555 1_555 1_555 51.9(6) no
N2 Pt1 N1 C1 1_555 1_555 1_555 1_555 14.9(4) no
N2 Pt1 N3 C3 1_555 1_555 1_555 1_555 -0.6(4) no
N2 Pt1 N3 C14 1_555 1_555 1_555 1_555 -179.2(3) no
N2 Pt1 N4 C12 1_555 1_555 1_555 1_555 152(6) no
N2 Pt1 N4 C13 1_555 1_555 1_555 1_555 -26(6) no
N3 Pt1 N1 C1 1_555 1_555 1_555 1_555 -89(2) no
N3 Pt1 N2 C2 1_555 1_555 1_555 1_555 -169.2(3) no
N3 Pt1 N4 C12 1_555 1_555 1_555 1_555 178.6(4) no
N3 Pt1 N4 C13 1_555 1_555 1_555 1_555 -0.9(3) no
N3 C3 C4 C5 1_555 1_555 1_555 1_555 -0.6(7) no
N3 C14 C6 C5 1_555 1_555 1_555 1_555 0.5(6) no
N3 C14 C6 C7 1_555 1_555 1_555 1_555 179.7(4) no
N3 C14 C13 N4 1_555 1_555 1_555 1_555 0.7(6) no
N3 C14 C13 C9 1_555 1_555 1_555 1_555 -178.8(4) no
N4 Pt1 N1 C1 1_555 1_555 1_555 1_555 -165.6(3) no
N4 Pt1 N2 C2 1_555 1_555 1_555 1_555 -143(6) no
N4 Pt1 N3 C3 1_555 1_555 1_555 1_555 180.0(4) no
N4 Pt1 N3 C14 1_555 1_555 1_555 1_555 1.3(3) no
N4 C12 C11 C10 1_555 1_555 1_555 1_555 0.0(7) no
N4 C13 C9 C8 1_555 1_555 1_555 1_555 178.9(4) no
N4 C13 C9 C10 1_555 1_555 1_555 1_555 0.0(6) no
N4 C13 C14 C6 1_555 1_555 1_555 1_555 -179.7(4) no
C3 N3 C14 C6 1_555 1_555 1_555 1_555 0.1(6) no
C3 N3 C14 C13 1_555 1_555 1_555 1_555 179.7(4) no
C3 C4 C5 C6 1_555 1_555 1_555 1_555 1.2(7) no
C4 C3 N3 C14 1_555 1_555 1_555 1_555 -0.1(7) no
C4 C5 C6 C7 1_555 1_555 1_555 1_555 179.7(5) no
C4 C5 C6 C14 1_555 1_555 1_555 1_555 -1.1(7) no
C5 C6 C7 C8 1_555 1_555 1_555 1_555 178.9(5) no
C5 C6 C14 C13 1_555 1_555 1_555 1_555 -179.1(4) no
C6 C7 C8 C9 1_555 1_555 1_555 1_555 -0.6(7) no
C6 C14 C13 C9 1_555 1_555 1_555 1_555 0.8(6) no
C7 C6 C14 C13 1_555 1_555 1_555 1_555 0.2(6) no
C7 C8 C9 C10 1_555 1_555 1_555 1_555 -179.6(4) no
C7 C8 C9 C13 1_555 1_555 1_555 1_555 1.5(7) no
C8 C7 C6 C14 1_555 1_555 1_555 1_555 -0.3(7) no
C8 C9 C10 C11 1_555 1_555 1_555 1_555 -179.1(4) no
C8 C9 C13 C14 1_555 1_555 1_555 1_555 -1.6(6) no
C9 C10 C11 C12 1_555 1_555 1_555 1_555 0.2(7) no
C9 C13 N4 C12 1_555 1_555 1_555 1_555 0.3(6) no
C10 C9 C13 C14 1_555 1_555 1_555 1_555 179.4(4) no
C11 C10 C9 C13 1_555 1_555 1_555 1_555 -0.2(7) no
C11 C12 N4 C13 1_555 1_555 1_555 1_555 -0.3(7) no
C12 N4 C13 C14 1_555 1_555 1_555 1_555 -179.2(4) no
